data_4516029
loop_
_publ_author_name
'Lan, Ping'
'Herlt, Anthony J.'
'Willis, Anthony C.'
'Taylor, Walter C.'
'Mander, Lewis N.'

_publ_section_title
;
 Structures of New Alkaloids from Rain Forest Trees <i>Galbulimima
 belgraveana</i> and <i>Galbulimima baccata</i> in Papua New Guinea,
 Indonesia, and Northern Australia.
;
_journal_issue 2
_journal_name_full 'ACS omega'
_journal_page_first 1912
_journal_page_last 1921
_journal_paper_doi 10.1021/acsomega.7b02065
_journal_volume 3
_journal_year 2018
_chemical_absolute_configuration rmad
_chemical_compound_source local
_chemical_formula_moiety 'C24 H33 N O5'
_chemical_formula_sum 'C24 H33 N O5'
_chemical_formula_weight 415.53
_space_group_IT_number 1
_space_group_name_Hall 'P 1'
_space_group_name_H-M_alt 'P 1'
_symmetry_cell_setting triclinic
_symmetry_space_group_name_Hall 'P 1'
_symmetry_space_group_name_H-M 'P 1'
_atom_sites_solution_hydrogens difmap
_atom_sites_solution_primary direct
_audit_creation_date 15-05-27
_audit_creation_method CRYSTALS_ver_14.40
_audit_update_record
;
2015-05-27 - Report on C24 H33 N O5
             by Anthony C. Willis
             for   Ping Lan and Lew Mander

2015-05-27 - passes checkcif tests with warnings  
;
_cell_angle_alpha 69.268(5)
_cell_angle_beta 89.374(4)
_cell_angle_gamma 71.779(4)
_cell_formula_units_Z 2
_cell_length_a 8.3874(3)
_cell_length_b 10.6644(6)
_cell_length_c 13.5952(7)
_cell_measurement_reflns_used 7234
_cell_measurement_temperature 150
_cell_measurement_theta_max 72
_cell_measurement_theta_min 3
_cell_volume 1073.44(10)
_computing_cell_refinement 'CrysAlisPro (Agilent Technologies, 2015)'
_computing_data_collection
;
CrysAlisPro, Agilent Technologies,
Version 1.171.37.35h (release 09-02-2015 CrysAlis171 .NET)
(compiled Feb 9 2015,16:26:32)
;
_computing_data_reduction 'CrysAlisPro (Agilent Technologies, 2015)'
_computing_molecular_graphics 'PLATON (Spek, 2008)'
_computing_publication_material 'CRYSTALS (Betteridge et al., 2003)'
_computing_structure_refinement 'CRYSTALS (Betteridge et al., 2003)'
_computing_structure_solution 'SIR92 (Altomare et al., 1994)'
_diffrn_ambient_temperature 150
_diffrn_measured_fraction_theta_full 0.996
_diffrn_measured_fraction_theta_max 0.996
_diffrn_measurement_device Area
_diffrn_measurement_device_type 'SuperNova, Dual, Cu at zero, EosS2'
_diffrn_measurement_method \w
_diffrn_radiation_monochromator mirror
_diffrn_radiation_source 'Supernova (Cu) X-ray Source'
_diffrn_radiation_type 'Cu K\a'
_diffrn_radiation_wavelength 1.54184
_diffrn_reflns_av_R_equivalents 0.025
_diffrn_reflns_limit_h_max 10
_diffrn_reflns_limit_h_min -10
_diffrn_reflns_limit_k_max 13
_diffrn_reflns_limit_k_min -10
_diffrn_reflns_limit_l_max 16
_diffrn_reflns_limit_l_min -16
_diffrn_reflns_number 12807
_diffrn_reflns_theta_full 72.322
_diffrn_reflns_theta_max 72.322
_diffrn_reflns_theta_min 3.498
_diffrn_standards_number 0
_exptl_absorpt_coefficient_mu 0.721
_exptl_absorpt_correction_T_max 0.90
_exptl_absorpt_correction_T_min 0.86
_exptl_absorpt_correction_type multi-scan
_exptl_absorpt_process_details
;
CrysAlisPro, Agilent Technologies,
Version 1.171.37.35h (release 09-02-2015 CrysAlis171 .NET)
(compiled Feb 9 2015,16:26:32)
Empirical absorption correction using spherical harmonics,
 implemented in SCALE3 ABSPACK scaling algorithm.
;
_exptl_crystal_colour 'pale yellow'
_exptl_crystal_density_diffrn 1.286
_exptl_crystal_density_method 'not measured'
_exptl_crystal_description block
_exptl_crystal_F_000 448
_exptl_crystal_size_max 0.242
_exptl_crystal_size_mid 0.236
_exptl_crystal_size_min 0.141
_refine_diff_density_max 0.48
_refine_diff_density_min -0.21
_refine_ls_abs_structure_details 'Flack (1983), 1186 Friedel-pairs'
_refine_ls_abs_structure_Flack 0.0(2)
_refine_ls_extinction_method None
_refine_ls_goodness_of_fit_ref 1.0188
_refine_ls_hydrogen_treatment mixed
_refine_ls_matrix_type full
_refine_ls_number_parameters 548
_refine_ls_number_reflns 5411
_refine_ls_number_restraints 7
_refine_ls_R_factor_all 0.0470
_refine_ls_R_factor_gt 0.0465
_refine_ls_shift/su_max 0.0011935
_refine_ls_shift/su_mean 0.0002306
_refine_ls_structure_factor_coef Fsqd
_refine_ls_weighting_details
;
 Method= Modified Sheldrick 
 w=1/[\s^2^(F^2^) + ( 0.10P)^2^ + 0.15P] 
 ,where P=(max(Fo^2^,0) + 2Fc^2^)/3 
;
_refine_ls_weighting_scheme calc
_refine_ls_wR_factor_all 0.1294
_refine_ls_wR_factor_gt 0.1287
_refine_ls_wR_factor_ref 0.1294
_reflns_limit_h_max 10
_reflns_limit_h_min -10
_reflns_limit_k_max 13
_reflns_limit_k_min -10
_reflns_limit_l_max 16
_reflns_limit_l_min -16
_reflns_number_gt 5307
_reflns_number_total 5411
_reflns_threshold_expression I>2.0\s(I)
_oxford_diffrn_Wilson_B_factor 2.73
_oxford_diffrn_Wilson_scale 0.01
_oxford_refine_ls_r_factor_ref 0.0470
_oxford_refine_ls_scale 8.9(3)
_oxford_reflns_number_all 5411
_oxford_reflns_threshold_expression_ref I>-10.0\s(I)
_oxford_structure_analysis_title 'Z:\man1506SN\Tony_man1506SN_data At 16:34 on'
_cod_data_source_file 14.cif
_cod_data_source_block man1506SN
_cod_original_sg_symbol_Hall 'P 1 '
_cod_original_sg_symbol_H-M 'P 1 '
_cod_database_code 4516029

loop_
_symmetry_equiv_pos_as_xyz
x,y,z

loop_
_atom_site_label
_atom_site_type_symbol
_atom_site_fract_x
_atom_site_fract_y
_atom_site_fract_z
_atom_site_U_iso_or_equiv
_atom_site_occupancy
_atom_site_adp_type
_atom_site_refinement_flags_posn
C1 C 0.4058(3) 0.5476(3) 0.78374(18) 0.0257 1.0000 Uani .
C2 C 0.3648(3) 0.4313(3) 0.79704(18) 0.0263 1.0000 Uani .
C3 C 0.4566(3) 0.2907(3) 0.8811(2) 0.0315 1.0000 Uani .
O4 O 0.4941(3) 0.2701(2) 0.97222(16) 0.0433 1.0000 Uani .
O5 O 0.4894(3) 0.1877(2) 0.84206(17) 0.0431 1.0000 Uani .
C6 C 0.5829(5) 0.0459(4) 0.9136(3) 0.0586 1.0000 Uani .
C7 C 0.2322(3) 0.4313(3) 0.72272(18) 0.0245 1.0000 Uani .
O8 O 0.1282(2) 0.35344(19) 0.78837(13) 0.0274 1.0000 Uani .
C9 C 0.1119(3) 0.2430(3) 0.7671(2) 0.0310 1.0000 Uani .
O10 O 0.1785(3) 0.2023(2) 0.70023(16) 0.0404 1.0000 Uani .
C11 C -0.0034(4) 0.1795(3) 0.8392(3) 0.0446 1.0000 Uani .
C12 C 0.1123(3) 0.5781(2) 0.65340(18) 0.0246 1.0000 Uani .
C13 C 0.0153(3) 0.5699(3) 0.56243(19) 0.0303 1.0000 Uani .
C14 C -0.1009(3) 0.7163(3) 0.4902(2) 0.0374 1.0000 Uani .
C15 C -0.0015(3) 0.8181(3) 0.4483(2) 0.0364 1.0000 Uani .
C16 C 0.0924(3) 0.8284(3) 0.5388(2) 0.0335 1.0000 Uani .
C17 C 0.2100(3) 0.6827(3) 0.61171(18) 0.0252 1.0000 Uani .
C18 C 0.3193(3) 0.6904(3) 0.69725(19) 0.0254 1.0000 Uani .
C19 C 0.4763(3) 0.7370(3) 0.6498(2) 0.0370 1.0000 Uani .
C20 C 0.6312(3) 0.6137(3) 0.7192(2) 0.0398 1.0000 Uani .
C21 C 0.5605(3) 0.5677(3) 0.8256(2) 0.0310 1.0000 Uani D
O22 O 0.6820(2) 0.4462(2) 0.89947(17) 0.0406 1.0000 Uani D
C23 C 0.5076(3) 0.6930(3) 0.8659(2) 0.0343 1.0000 Uani .
C24 C 0.4186(3) 0.6618(3) 0.9663(2) 0.0356 1.0000 Uani .
C25 C 0.2437(3) 0.6528(3) 0.9452(2) 0.0332 1.0000 Uani .
C26 C 0.1429(3) 0.7680(3) 0.8419(2) 0.0322 1.0000 Uani .
C27 C -0.0253(3) 0.7481(4) 0.8231(2) 0.0409 1.0000 Uani .
N28 N 0.2397(2) 0.7970(2) 0.74829(18) 0.0296 1.0000 Uani .
C29 C 0.3875(3) 0.8284(3) 0.7789(2) 0.0354 1.0000 Uani .
C30 C 0.4613(4) 0.8682(4) 0.6754(3) 0.0448 1.0000 Uani .
C31 C 0.5875(3) 0.4389(3) 0.31620(19) 0.0284 1.0000 Uani .
C32 C 0.6306(3) 0.5551(3) 0.26960(18) 0.0279 1.0000 Uani .
C33 C 0.5482(3) 0.6891(3) 0.2872(2) 0.0342 1.0000 Uani .
O34 O 0.5096(3) 0.6982(3) 0.37088(18) 0.0447 1.0000 Uani .
O35 O 0.5271(3) 0.8042(2) 0.19842(18) 0.0464 1.0000 Uani .
C36 C 0.4607(7) 0.9391(4) 0.2116(4) 0.0719 1.0000 Uani .
C37 C 0.7632(3) 0.5574(2) 0.19250(18) 0.0244 1.0000 Uani .
O38 O 0.8715(2) 0.62817(19) 0.21921(13) 0.0278 1.0000 Uani .
C39 C 0.8968(3) 0.7368(3) 0.1403(2) 0.0310 1.0000 Uani .
O40 O 0.8357(3) 0.7798(2) 0.04983(15) 0.0402 1.0000 Uani .
C41 C 1.0127(4) 0.7949(3) 0.1790(3) 0.0468 1.0000 Uani .
C42 C 0.8785(3) 0.4126(2) 0.19738(18) 0.0241 1.0000 Uani .
C43 C 0.9712(3) 0.4262(3) 0.0987(2) 0.0299 1.0000 Uani .
C44 C 1.0867(3) 0.2809(3) 0.1017(2) 0.0357 1.0000 Uani .
C45 C 0.9873(3) 0.1804(3) 0.1150(2) 0.0322 1.0000 Uani .
C46 C 0.8955(3) 0.1654(3) 0.21422(19) 0.0290 1.0000 Uani .
C47 C 0.7798(3) 0.3094(3) 0.21192(18) 0.0242 1.0000 Uani .
C48 C 0.6735(3) 0.2973(3) 0.30552(18) 0.0252 1.0000 Uani .
C49 C 0.5162(3) 0.2506(3) 0.2863(2) 0.0343 1.0000 Uani .
C50 C 0.3622(3) 0.3725(4) 0.2913(2) 0.0403 1.0000 Uani .
C51 C 0.4333(3) 0.4175(3) 0.3718(2) 0.0359 1.0000 Uani D
O52 O 0.3115(2) 0.5374(3) 0.38095(19) 0.0471 1.0000 Uani D
C53 C 0.4901(3) 0.2902(3) 0.4800(2) 0.0381 1.0000 Uani .
C54 C 0.5815(3) 0.3200(3) 0.5622(2) 0.0384 1.0000 Uani .
C55 C 0.7563(3) 0.3293(3) 0.5333(2) 0.0325 1.0000 Uani .
C56 C 0.8550(3) 0.2160(3) 0.49066(19) 0.0293 1.0000 Uani .
C57 C 1.0222(3) 0.2376(3) 0.45761(19) 0.0326 1.0000 Uani .
N58 N 0.7556(2) 0.1901(2) 0.41313(16) 0.0274 1.0000 Uani .
C59 C 0.6096(3) 0.1565(3) 0.4648(2) 0.0359 1.0000 Uani .
C60 C 0.5339(3) 0.1177(4) 0.3841(2) 0.0407 1.0000 Uani .
H61 H 0.6123 -0.0151 0.8739 0.0878 1.0000 Uiso R
H62 H 0.6824 0.0463 0.9483 0.0880 1.0000 Uiso R
H63 H 0.5122 0.0142 0.9661 0.0875 1.0000 Uiso R
H71 H 0.2877 0.3807 0.6788 0.0289 1.0000 Uiso R
H111 H -0.0413 0.1231 0.8086 0.0670 1.0000 Uiso R
H112 H 0.0560 0.1185 0.9076 0.0664 1.0000 Uiso R
H113 H -0.0985 0.2543 0.8458 0.0670 1.0000 Uiso R
H121 H 0.0332 0.6084 0.7003 0.0303 1.0000 Uiso R
H131 H -0.0501 0.5068 0.5931 0.0362 1.0000 Uiso R
H132 H 0.0971 0.5308 0.5205 0.0364 1.0000 Uiso R
H141 H -0.1852 0.7555 0.5296 0.0446 1.0000 Uiso R
H142 H -0.1538 0.7106 0.4295 0.0448 1.0000 Uiso R
H151 H -0.0776 0.9119 0.4054 0.0441 1.0000 Uiso R
H152 H 0.0806 0.7833 0.4034 0.0443 1.0000 Uiso R
H161 H 0.0102 0.8681 0.5810 0.0400 1.0000 Uiso R
H162 H 0.1584 0.8917 0.5103 0.0401 1.0000 Uiso R
H171 H 0.2869 0.6483 0.5651 0.0308 1.0000 Uiso R
H191 H 0.4773 0.7513 0.5740 0.0431 1.0000 Uiso R
H201 H 0.7225 0.6485 0.7259 0.0475 1.0000 Uiso R
H202 H 0.6681 0.5373 0.6934 0.0474 1.0000 Uiso R
H231 H 0.6104 0.7119 0.8805 0.0418 1.0000 Uiso R
H241 H 0.4022 0.7387 0.9906 0.0429 1.0000 Uiso R
H242 H 0.4873 0.5733 1.0204 0.0426 1.0000 Uiso R
H251 H 0.1821 0.6624 1.0041 0.0402 1.0000 Uiso R
H252 H 0.2617 0.5579 0.9422 0.0389 1.0000 Uiso R
H261 H 0.1126 0.8576 0.8547 0.0381 1.0000 Uiso R
H271 H -0.0772 0.8100 0.7532 0.0611 1.0000 Uiso R
H272 H -0.0961 0.7693 0.8747 0.0615 1.0000 Uiso R
H273 H -0.0069 0.6486 0.8307 0.0608 1.0000 Uiso R
H291 H 0.3515 0.9104 0.8021 0.0421 1.0000 Uiso R
H301 H 0.5693 0.8797 0.6826 0.0542 1.0000 Uiso R
H302 H 0.3823 0.9559 0.6228 0.0533 1.0000 Uiso R
H361 H 0.4599 1.0140 0.1464 0.1080 1.0000 Uiso R
H362 H 0.5300 0.9384 0.2676 0.1081 1.0000 Uiso R
H363 H 0.3467 0.9510 0.2316 0.1079 1.0000 Uiso R
H371 H 0.7114 0.6136 0.1209 0.0288 1.0000 Uiso R
H411 H 1.0454 0.8583 0.1186 0.0701 1.0000 Uiso R
H412 H 0.9566 0.8454 0.2218 0.0701 1.0000 Uiso R
H413 H 1.1131 0.7192 0.2209 0.0702 1.0000 Uiso R
H421 H 0.9603 0.3768 0.2597 0.0292 1.0000 Uiso R
H431 H 1.0349 0.4919 0.0922 0.0366 1.0000 Uiso R
H432 H 0.8849 0.4681 0.0383 0.0366 1.0000 Uiso R
H441 H 1.1747 0.2362 0.1608 0.0425 1.0000 Uiso R
H442 H 1.1355 0.2927 0.0352 0.0426 1.0000 Uiso R
H451 H 1.0626 0.0892 0.1204 0.0383 1.0000 Uiso R
H452 H 0.9060 0.2150 0.0533 0.0390 1.0000 Uiso R
H461 H 0.9788 0.1226 0.2769 0.0360 1.0000 Uiso R
H462 H 0.8259 0.1044 0.2182 0.0345 1.0000 Uiso R
H471 H 0.6988 0.3466 0.1479 0.0296 1.0000 Uiso R
H491 H 0.5153 0.2347 0.2184 0.0393 1.0000 Uiso R
H501 H 0.3286 0.4517 0.2230 0.0477 1.0000 Uiso R
H502 H 0.2697 0.3380 0.3163 0.0479 1.0000 Uiso R
H531 H 0.3889 0.2709 0.5099 0.0469 1.0000 Uiso R
H541 H 0.5161 0.4084 0.5701 0.0458 1.0000 Uiso R
H542 H 0.5935 0.2435 0.6306 0.0461 1.0000 Uiso R
H551 H 0.8193 0.3179 0.5966 0.0394 1.0000 Uiso R
H552 H 0.7392 0.4243 0.4792 0.0380 1.0000 Uiso R
H561 H 0.8842 0.1273 0.5527 0.0351 1.0000 Uiso R
H571 H 1.0707 0.1809 0.4160 0.0483 1.0000 Uiso R
H572 H 1.0958 0.2068 0.5215 0.0497 1.0000 Uiso R
H573 H 1.0050 0.3378 0.4163 0.0485 1.0000 Uiso R
H591 H 0.6502 0.0753 0.5325 0.0429 1.0000 Uiso R
H601 H 0.6144 0.0305 0.3783 0.0490 1.0000 Uiso R
H602 H 0.4272 0.1034 0.4014 0.0495 1.0000 Uiso R
H521 H 0.363(3) 0.574(4) 0.408(4) 0.0700 1.0000 Uiso D
H221 H 0.629(3) 0.401(3) 0.942(3) 0.0609 1.0000 Uiso D

loop_
_atom_site_aniso_label
_atom_site_aniso_U_11
_atom_site_aniso_U_22
_atom_site_aniso_U_33
_atom_site_aniso_U_23
_atom_site_aniso_U_13
_atom_site_aniso_U_12
C1 0.0161(9) 0.0319(12) 0.0277(10) -0.0110(9) 0.0036(8) -0.0060(8)
C2 0.0204(10) 0.0283(11) 0.0270(10) -0.0100(9) 0.0015(8) -0.0043(9)
C3 0.0274(11) 0.0315(13) 0.0320(12) -0.0083(10) 0.0014(9) -0.0087(9)
O4 0.0451(11) 0.0402(11) 0.0344(10) -0.0065(9) -0.0059(8) -0.0084(9)
O5 0.0440(11) 0.0292(10) 0.0433(10) -0.0103(8) -0.0061(8) 0.0017(8)
C6 0.062(2) 0.0307(15) 0.062(2) -0.0072(15) -0.0081(17) 0.0013(14)
C7 0.0203(9) 0.0275(11) 0.0251(10) -0.0089(9) 0.0049(8) -0.0081(8)
O8 0.0278(7) 0.0270(8) 0.0290(8) -0.0106(7) 0.0064(6) -0.0111(6)
C9 0.0313(11) 0.0284(12) 0.0324(12) -0.0109(10) 0.0009(9) -0.0091(10)
O10 0.0485(11) 0.0404(10) 0.0398(10) -0.0216(9) 0.0063(8) -0.0170(9)
C11 0.0516(17) 0.0388(15) 0.0504(16) -0.0156(13) 0.0143(13) -0.0257(13)
C12 0.0178(9) 0.0272(11) 0.0273(10) -0.0090(9) 0.0030(8) -0.0068(8)
C13 0.0258(10) 0.0357(13) 0.0306(11) -0.0118(10) 0.0014(9) -0.0121(10)
C14 0.0274(11) 0.0436(15) 0.0349(12) -0.0072(11) -0.0041(9) -0.0114(11)
C15 0.0322(12) 0.0395(14) 0.0274(11) -0.0028(10) -0.0013(9) -0.0092(11)
C16 0.0323(12) 0.0313(13) 0.0315(12) -0.0046(10) -0.0005(9) -0.0112(10)
C17 0.0200(9) 0.0281(11) 0.0258(10) -0.0071(9) 0.0022(8) -0.0088(9)
C18 0.0191(9) 0.0290(11) 0.0295(11) -0.0105(9) 0.0052(8) -0.0103(8)
C19 0.0250(11) 0.0503(16) 0.0383(13) -0.0110(12) 0.0084(9) -0.0222(11)
C20 0.0189(10) 0.0614(19) 0.0419(14) -0.0185(13) 0.0070(9) -0.0176(12)
C21 0.0194(10) 0.0352(13) 0.0355(12) -0.0103(11) -0.0006(9) -0.0082(9)
O22 0.0215(8) 0.0461(11) 0.0470(11) -0.0150(9) -0.0067(7) -0.0037(8)
C23 0.0238(10) 0.0395(14) 0.0435(14) -0.0142(11) 0.0000(9) -0.0165(10)
C24 0.0298(11) 0.0445(15) 0.0395(13) -0.0210(12) 0.0008(9) -0.0152(11)
C25 0.0279(11) 0.0444(14) 0.0339(12) -0.0198(11) 0.0076(9) -0.0146(10)
C26 0.0256(11) 0.0386(13) 0.0383(13) -0.0219(11) 0.0039(9) -0.0097(10)
C27 0.0242(11) 0.0676(19) 0.0412(14) -0.0320(14) 0.0101(10) -0.0154(12)
N28 0.0239(9) 0.0285(10) 0.0396(11) -0.0137(9) 0.0025(8) -0.0114(8)
C29 0.0334(12) 0.0358(13) 0.0422(14) -0.0141(11) 0.0014(10) -0.0186(11)
C30 0.0409(14) 0.0496(17) 0.0474(15) -0.0087(13) 0.0034(12) -0.0300(13)
C31 0.0179(9) 0.0374(13) 0.0311(11) -0.0154(10) 0.0035(8) -0.0076(9)
C32 0.0192(9) 0.0341(13) 0.0298(11) -0.0152(10) -0.0002(8) -0.0042(9)
C33 0.0259(11) 0.0357(14) 0.0432(14) -0.0221(11) 0.0008(9) -0.0044(10)
O34 0.0392(10) 0.0487(12) 0.0508(12) -0.0302(10) 0.0089(9) -0.0070(9)
O35 0.0518(12) 0.0316(10) 0.0451(11) -0.0168(9) -0.0009(9) 0.0033(9)
C36 0.090(3) 0.0375(18) 0.071(2) -0.0263(18) 0.000(2) 0.0087(18)
C37 0.0211(9) 0.0262(11) 0.0272(10) -0.0117(9) 0.0012(8) -0.0076(8)
O38 0.0291(8) 0.0255(8) 0.0294(8) -0.0096(7) 0.0006(6) -0.0103(7)
C39 0.0370(12) 0.0238(11) 0.0319(12) -0.0111(10) 0.0084(9) -0.0091(10)
O40 0.0496(11) 0.0316(9) 0.0310(9) -0.0055(8) 0.0039(8) -0.0090(8)
C41 0.0617(19) 0.0382(15) 0.0504(16) -0.0166(13) 0.0077(14) -0.0293(14)
C42 0.0197(9) 0.0245(11) 0.0278(10) -0.0092(9) 0.0038(8) -0.0073(8)
C43 0.0308(11) 0.0286(12) 0.0318(11) -0.0111(9) 0.0104(9) -0.0121(9)
C44 0.0314(12) 0.0358(13) 0.0454(14) -0.0209(11) 0.0187(10) -0.0118(10)
C45 0.0325(12) 0.0306(12) 0.0361(12) -0.0174(10) 0.0105(10) -0.0080(10)
C46 0.0287(11) 0.0288(12) 0.0333(12) -0.0145(10) 0.0087(9) -0.0110(9)
C47 0.0193(9) 0.0281(11) 0.0273(10) -0.0118(9) 0.0047(8) -0.0090(8)
C48 0.0175(9) 0.0323(12) 0.0302(11) -0.0139(10) 0.0051(8) -0.0114(9)
C49 0.0217(10) 0.0502(15) 0.0421(13) -0.0228(12) 0.0076(9) -0.0203(10)
C50 0.0189(10) 0.0627(19) 0.0483(15) -0.0286(14) 0.0071(10) -0.0162(12)
C51 0.0197(10) 0.0494(16) 0.0443(13) -0.0247(13) 0.0105(9) -0.0105(11)
O52 0.0231(9) 0.0639(15) 0.0587(13) -0.0349(12) 0.0124(8) -0.0064(9)
C53 0.0237(11) 0.0562(17) 0.0454(14) -0.0239(13) 0.0173(10) -0.0224(12)
C54 0.0332(13) 0.0559(17) 0.0358(13) -0.0239(12) 0.0146(10) -0.0197(12)
C55 0.0281(11) 0.0442(14) 0.0302(11) -0.0176(11) 0.0053(9) -0.0142(10)
C56 0.0252(10) 0.0380(13) 0.0267(10) -0.0120(10) 0.0051(8) -0.0132(9)
C57 0.0221(10) 0.0476(15) 0.0295(11) -0.0146(11) 0.0024(8) -0.0130(10)
N58 0.0221(8) 0.0341(10) 0.0293(9) -0.0117(8) 0.0069(7) -0.0138(8)
C59 0.0320(12) 0.0456(15) 0.0397(13) -0.0171(12) 0.0154(10) -0.0244(11)
C60 0.0350(13) 0.0556(17) 0.0484(15) -0.0253(14) 0.0163(11) -0.0308(13)

loop_
_atom_type_symbol
_atom_type_scat_dispersion_real
_atom_type_scat_dispersion_imag
_atom_type_scat_Cromer_Mann_a1
_atom_type_scat_Cromer_Mann_b1
_atom_type_scat_Cromer_Mann_a2
_atom_type_scat_Cromer_Mann_b2
_atom_type_scat_Cromer_Mann_a3
_atom_type_scat_Cromer_Mann_b3
_atom_type_scat_Cromer_Mann_a4
_atom_type_scat_Cromer_Mann_b4
_atom_type_scat_Cromer_Mann_c
_atom_type_scat_source
C 0.0181 0.0091 2.3100 20.8439 1.0200 10.2075 1.5886 0.5687 0.8650 51.6512 0.2156 'International Tables Vol C 4.2.6.8 and 6.1.1.4'
H 0.0000 0.0000 0.4930 10.5109 0.3229 26.1257 0.1402 3.1424 0.0408 57.7998 0.0030 'International Tables Vol C 4.2.6.8 and 6.1.1.4'
N 0.0311 0.0180 12.2126 0.0057 3.1322 9.8933 2.0125 28.9975 1.1663 0.5826 -11.5290 'International Tables Vol C 4.2.6.8 and 6.1.1.4'
O 0.0492 0.0322 3.0485 13.2771 2.2868 5.7011 1.5463 0.3239 0.8670 32.9089 0.2508 'International Tables Vol C 4.2.6.8 and 6.1.1.4'

loop_
_geom_angle_atom_site_label_1
_geom_angle_atom_site_label_2
_geom_angle_atom_site_label_3
_geom_angle
_geom_angle_publ_flag
C2 C1 C18 123.5(2) yes
C2 C1 C21 132.1(2) yes
C18 C1 C21 102.96(19) yes
C1 C2 C3 122.1(2) yes
C1 C2 C7 122.2(2) yes
C3 C2 C7 115.5(2) yes
C2 C3 O4 125.8(3) yes
C2 C3 O5 110.4(2) yes
O4 C3 O5 123.8(2) yes
C3 O5 C6 116.7(3) yes
O5 C6 H61 108.5 no
O5 C6 H62 110.0 no
H61 C6 H62 111.1 no
O5 C6 H63 108.5 no
H61 C6 H63 109.8 no
H62 C6 H63 108.9 no
C2 C7 O8 107.12(17) yes
C2 C7 C12 115.2(2) yes
O8 C7 C12 107.08(17) yes
C2 C7 H71 108.7 no
O8 C7 H71 108.5 no
C12 C7 H71 109.9 no
C7 O8 C9 117.23(18) yes
O8 C9 O10 125.0(2) yes
O8 C9 C11 109.9(2) yes
O10 C9 C11 125.1(3) yes
C9 C11 H111 107.9 no
C9 C11 H112 110.6 no
H111 C11 H112 108.3 no
C9 C11 H113 109.8 no
H111 C11 H113 110.4 no
H112 C11 H113 109.7 no
C7 C12 C13 111.0(2) yes
C7 C12 C17 110.45(17) yes
C13 C12 C17 111.14(18) yes
C7 C12 H121 105.2 no
C13 C12 H121 109.5 no
C17 C12 H121 109.4 no
C12 C13 C14 111.8(2) yes
C12 C13 H131 108.0 no
C14 C13 H131 110.4 no
C12 C13 H132 108.3 no
C14 C13 H132 108.3 no
H131 C13 H132 110.0 no
C13 C14 C15 110.7(2) yes
C13 C14 H141 109.8 no
C15 C14 H141 107.5 no
C13 C14 H142 110.9 no
C15 C14 H142 107.4 no
H141 C14 H142 110.5 no
C14 C15 C16 111.0(2) yes
C14 C15 H151 109.9 no
C16 C15 H151 109.2 no
C14 C15 H152 108.9 no
C16 C15 H152 109.4 no
H151 C15 H152 108.5 no
C15 C16 C17 111.7(2) yes
C15 C16 H161 109.2 no
C17 C16 H161 108.3 no
C15 C16 H162 109.7 no
C17 C16 H162 109.4 no
H161 C16 H162 108.5 no
C12 C17 C16 110.83(18) yes
C12 C17 C18 114.50(18) yes
C16 C17 C18 113.2(2) yes
C12 C17 H171 106.3 no
C16 C17 H171 104.3 no
C18 C17 H171 106.8 no
C17 C18 C1 113.4(2) yes
C17 C18 C19 110.82(19) yes
C1 C18 C19 102.11(18) yes
C17 C18 N28 117.92(18) yes
C1 C18 N28 108.53(19) yes
C19 C18 N28 102.42(19) yes
C18 C19 C20 103.6(2) yes
C18 C19 C30 104.5(2) yes
C20 C19 C30 108.5(2) yes
C18 C19 H191 111.7 no
C20 C19 H191 112.6 no
C30 C19 H191 115.1 no
C19 C20 C21 101.21(19) yes
C19 C20 H201 110.3 no
C21 C20 H201 109.9 no
C19 C20 H202 112.8 no
C21 C20 H202 111.3 no
H201 C20 H202 110.9 no
C20 C21 C1 96.46(19) yes
C20 C21 O22 110.0(2) yes
C1 C21 O22 117.4(2) yes
C20 C21 C23 109.6(2) yes
C1 C21 C23 110.99(19) yes
O22 C21 C23 111.3(2) yes
C21 O22 H221 107.2(17) no
C21 C23 C24 113.2(2) yes
C21 C23 C29 110.0(2) yes
C24 C23 C29 108.2(2) yes
C21 C23 H231 107.7 no
C24 C23 H231 109.1 no
C29 C23 H231 108.5 no
C23 C24 C25 112.0(2) yes
C23 C24 H241 108.1 no
C25 C24 H241 107.5 no
C23 C24 H242 110.0 no
C25 C24 H242 109.3 no
H241 C24 H242 109.9 no
C24 C25 C26 113.4(2) yes
C24 C25 H251 107.2 no
C26 C25 H251 109.3 no
C24 C25 H252 107.2 no
C26 C25 H252 109.4 no
H251 C25 H252 110.3 no
C25 C26 C27 110.6(2) yes
C25 C26 N28 115.95(19) yes
C27 C26 N28 115.8(2) yes
C25 C26 H261 105.2 no
C27 C26 H261 105.2 no
N28 C26 H261 102.6 no
C26 C27 H271 109.3 no
C26 C27 H272 108.7 no
H271 C27 H272 110.6 no
C26 C27 H273 110.3 no
H271 C27 H273 109.1 no
H272 C27 H273 108.9 no
C18 N28 C26 124.22(19) yes
C18 N28 C29 102.09(18) yes
C26 N28 C29 107.5(2) yes
C23 C29 N28 109.1(2) yes
C23 C29 C30 112.9(2) yes
N28 C29 C30 101.2(2) yes
C23 C29 H291 112.1 no
N28 C29 H291 111.0 no
C30 C29 H291 110.0 no
C19 C30 C29 99.0(2) yes
C19 C30 H301 112.0 no
C29 C30 H301 112.7 no
C19 C30 H302 112.5 no
C29 C30 H302 110.4 no
H301 C30 H302 109.9 no
C32 C31 C48 124.3(2) yes
C32 C31 C51 131.8(2) yes
C48 C31 C51 103.0(2) yes
C31 C32 C33 122.1(2) yes
C31 C32 C37 121.2(2) yes
C33 C32 C37 116.6(2) yes
C32 C33 O34 125.7(3) yes
C32 C33 O35 111.9(2) yes
O34 C33 O35 122.4(3) yes
C33 O35 C36 115.1(3) yes
O35 C36 H361 109.2 no
O35 C36 H362 108.8 no
H361 C36 H362 110.8 no
O35 C36 H363 108.9 no
H361 C36 H363 110.5 no
H362 C36 H363 108.5 no
C32 C37 O38 106.55(18) yes
C32 C37 C42 115.62(19) yes
O38 C37 C42 106.89(17) yes
C32 C37 H371 110.7 no
O38 C37 H371 107.4 no
C42 C37 H371 109.2 no
C37 O38 C39 117.44(19) yes
O38 C39 O40 124.2(3) yes
O38 C39 C41 111.2(2) yes
O40 C39 C41 124.6(3) yes
C39 C41 H411 108.3 no
C39 C41 H412 110.0 no
H411 C41 H412 109.6 no
C39 C41 H413 111.1 no
H411 C41 H413 109.3 no
H412 C41 H413 108.5 no
C37 C42 C43 110.89(19) yes
C37 C42 C47 111.28(17) yes
C43 C42 C47 110.70(19) yes
C37 C42 H421 105.6 no
C43 C42 H421 109.5 no
C47 C42 H421 108.7 no
C42 C43 C44 111.6(2) yes
C42 C43 H431 108.7 no
C44 C43 H431 111.7 no
C42 C43 H432 106.7 no
C44 C43 H432 109.3 no
H431 C43 H432 108.6 no
C43 C44 C45 110.8(2) yes
C43 C44 H441 111.6 no
C45 C44 H441 106.8 no
C43 C44 H442 109.3 no
C45 C44 H442 107.7 no
H441 C44 H442 110.6 no
C44 C45 C46 110.7(2) yes
C44 C45 H451 109.4 no
C46 C45 H451 109.5 no
C44 C45 H452 110.0 no
C46 C45 H452 109.6 no
H451 C45 H452 107.5 no
C45 C46 C47 111.57(19) yes
C45 C46 H461 109.3 no
C47 C46 H461 108.4 no
C45 C46 H462 108.9 no
C47 C46 H462 108.5 no
H461 C46 H462 110.1 no
C42 C47 C46 110.97(17) yes
C42 C47 C48 113.89(19) yes
C46 C47 C48 113.02(19) yes
C42 C47 H471 107.6 no
C46 C47 H471 104.6 no
C48 C47 H471 106.0 no
C47 C48 C31 112.83(19) yes
C47 C48 C49 110.74(19) yes
C31 C48 C49 102.26(18) yes
C47 C48 N58 118.37(18) yes
C31 C48 N58 108.28(19) yes
C49 C48 N58 102.73(18) yes
C48 C49 C50 103.4(2) yes
C48 C49 C60 104.2(2) yes
C50 C49 C60 108.6(2) yes
C48 C49 H491 112.0 no
C50 C49 H491 114.0 no
C60 C49 H491 113.6 no
C49 C50 C51 101.7(2) yes
C49 C50 H501 111.3 no
C51 C50 H501 109.7 no
C49 C50 H502 110.5 no
C51 C50 H502 111.6 no
H501 C50 H502 111.7 no
C50 C51 C31 96.4(2) yes
C50 C51 O52 109.8(2) yes
C31 C51 O52 117.7(2) yes
C50 C51 C53 109.6(2) yes
C31 C51 C53 110.2(2) yes
O52 C51 C53 112.1(2) yes
C51 O52 H521 106.7(17) no
C51 C53 C54 113.2(2) yes
C51 C53 C59 110.5(2) yes
C54 C53 C59 108.0(2) yes
C51 C53 H531 108.6 no
C54 C53 H531 106.8 no
C59 C53 H531 109.6 no
C53 C54 C55 112.3(2) yes
C53 C54 H541 111.6 no
C55 C54 H541 107.9 no
C53 C54 H542 107.9 no
C55 C54 H542 109.8 no
H541 C54 H542 107.2 no
C54 C55 C56 113.2(2) yes
C54 C55 H551 107.4 no
C56 C55 H551 109.2 no
C54 C55 H552 107.7 no
C56 C55 H552 109.3 no
H551 C55 H552 109.9 no
C55 C56 C57 110.2(2) yes
C55 C56 N58 115.89(19) yes
C57 C56 N58 115.68(19) yes
C55 C56 H561 103.9 no
C57 C56 H561 106.2 no
N58 C56 H561 103.6 no
C56 C57 H571 109.4 no
C56 C57 H572 107.1 no
H571 C57 H572 110.2 no
C56 C57 H573 110.8 no
H571 C57 H573 109.7 no
H572 C57 H573 109.7 no
C48 N58 C56 125.1(2) yes
C48 N58 C59 102.17(18) yes
C56 N58 C59 107.02(18) yes
C53 C59 N58 109.0(2) yes
C53 C59 C60 112.8(2) yes
N58 C59 C60 101.1(2) yes
C53 C59 H591 111.9 no
N58 C59 H591 109.7 no
C60 C59 H591 111.7 no
C49 C60 C59 99.0(2) yes
C49 C60 H601 112.6 no
C59 C60 H601 109.7 no
C49 C60 H602 113.2 no
C59 C60 H602 112.2 no
H601 C60 H602 109.7 no

loop_
_geom_bond_atom_site_label_1
_geom_bond_atom_site_label_2
_geom_bond_distance
_geom_bond_publ_flag
C1 C2 1.340(4) yes
C1 C18 1.513(3) yes
C1 C21 1.526(3) yes
C2 C3 1.494(3) yes
C2 C7 1.511(3) yes
C3 O4 1.206(4) yes
C3 O5 1.336(4) yes
O5 C6 1.442(4) yes
C6 H61 0.960 no
C6 H62 0.965 no
C6 H63 0.959 no
C7 O8 1.468(3) yes
C7 C12 1.531(3) yes
C7 H71 0.964 no
O8 C9 1.354(3) yes
C9 O10 1.201(3) yes
C9 C11 1.508(3) yes
C11 H111 0.967 no
C11 H112 0.958 no
C11 H113 0.965 no
C12 C13 1.531(3) yes
C12 C17 1.533(3) yes
C12 H121 0.977 no
C13 C14 1.528(4) yes
C13 H131 0.977 no
C13 H132 0.975 no
C14 C15 1.522(4) yes
C14 H141 0.962 no
C14 H142 0.970 no
C15 C16 1.522(4) yes
C15 H151 0.971 no
C15 H152 0.988 no
C16 C17 1.531(3) yes
C16 H161 0.983 no
C16 H162 0.978 no
C17 C18 1.529(3) yes
C17 H171 0.980 no
C18 C19 1.600(3) yes
C18 N28 1.514(3) yes
C19 C20 1.545(4) yes
C19 C30 1.526(5) yes
C19 H191 0.987 no
C20 C21 1.532(3) yes
C20 H201 0.968 no
C20 H202 0.962 no
C21 O22 1.415(3) yes
C21 C23 1.557(4) yes
O22 H221 0.833(19) no
C23 C24 1.530(4) yes
C23 C29 1.551(4) yes
C23 H231 0.981 no
C24 C25 1.536(3) yes
C24 H241 0.960 no
C24 H242 0.970 no
C25 C26 1.534(4) yes
C25 H251 0.966 no
C25 H252 0.991 no
C26 C27 1.527(3) yes
C26 N28 1.494(3) yes
C26 H261 0.987 no
C27 H271 0.956 no
C27 H272 0.956 no
C27 H273 0.990 no
N28 C29 1.481(3) yes
C29 C30 1.506(4) yes
C29 H291 0.991 no
C30 H301 0.962 no
C30 H302 0.987 no
C31 C32 1.336(4) yes
C31 C48 1.514(3) yes
C31 C51 1.529(3) yes
C32 C33 1.483(3) yes
C32 C37 1.520(3) yes
C33 O34 1.208(4) yes
C33 O35 1.348(4) yes
O35 C36 1.446(4) yes
C36 H361 0.959 no
C36 H362 0.960 no
C36 H363 0.973 no
C37 O38 1.469(3) yes
C37 C42 1.523(3) yes
C37 H371 0.963 no
O38 C39 1.344(3) yes
C39 O40 1.206(3) yes
C39 C41 1.491(4) yes
C41 H411 0.961 no
C41 H412 0.953 no
C41 H413 0.972 no
C42 C43 1.529(3) yes
C42 C47 1.532(3) yes
C42 H421 0.977 no
C43 C44 1.535(3) yes
C43 H431 0.987 no
C43 H432 0.974 no
C44 C45 1.515(4) yes
C44 H441 0.968 no
C44 H442 0.972 no
C45 C46 1.530(3) yes
C45 H451 0.957 no
C45 H452 0.969 no
C46 C47 1.528(3) yes
C46 H461 0.980 no
C46 H462 0.989 no
C47 C48 1.537(3) yes
C47 H471 0.988 no
C48 C49 1.602(3) yes
C48 N58 1.506(3) yes
C49 C50 1.541(4) yes
C49 C60 1.528(4) yes
C49 H491 0.997 no
C50 C51 1.532(4) yes
C50 H501 0.978 no
C50 H502 0.968 no
C51 O52 1.410(3) yes
C51 C53 1.559(4) yes
O52 H521 0.831(19) no
C53 C54 1.537(4) yes
C53 C59 1.546(4) yes
C53 H531 0.985 no
C54 C55 1.537(3) yes
C54 H541 0.974 no
C54 H542 0.977 no
C55 C56 1.530(4) yes
C55 H551 0.965 no
C55 H552 0.986 no
C56 C57 1.528(3) yes
C56 N58 1.501(3) yes
C56 H561 0.981 no
C57 H571 0.967 no
C57 H572 0.963 no
C57 H573 0.980 no
N58 C59 1.482(3) yes
C59 C60 1.510(4) yes
C59 H591 0.985 no
C60 H601 0.992 no
C60 H602 0.967 no

loop_
_geom_contact_atom_site_label_1
_geom_contact_atom_site_label_2
_geom_contact_distance
_geom_contact_site_symmetry_2
_geom_contact_publ_flag
O4 O22 2.737(3) . no
O4 C21 3.310(4) . no
O5 O8 2.936(3) . no
O5 O10 3.192(3) . no
O5 C9 3.145(4) . no
O10 C57 3.413(3) 1_455 no
O22 C3 2.941(3) . no
O34 C51 3.247(4) . no
O34 O52 2.708(4) . no
O35 C39 3.116(4) . no
O35 O38 2.863(3) . no
O40 C27 3.375(4) 1_654 no
O40 C43 3.394(4) . no
O40 C6 2.929(5) 1_564 no
O52 C33 2.946(4) . no
C1 C25 2.941(4) . no
C2 C25 3.534(4) . no
C3 C9 3.549(4) . no
C9 C13 3.459(4) . no
C12 C27 3.397(4) . no
C21 C26 3.538(4) . no
C31 C55 2.949(4) . no
C32 C55 3.485(4) . no
C33 C39 3.589(4) . no
C39 C43 3.422(5) . no
C42 C57 3.386(3) . no
C51 C56 3.557(4) . no

loop_
_geom_hbond_atom_site_label_D
_geom_hbond_atom_site_label_H
_geom_hbond_atom_site_label_A
_geom_hbond_angle_DHA
_geom_hbond_distance_DH
_geom_hbond_distance_HA
_geom_hbond_distance_DA
_geom_hbond_publ_flag
O52 H521 O34 141(5) 0.83(2) 2.01(2) 2.708(4) yes
O22 H221 O4 148(5) 0.83(2) 1.99(2) 2.737(4) yes

loop_
_geom_torsion_atom_site_label_1
_geom_torsion_atom_site_label_2
_geom_torsion_atom_site_label_3
_geom_torsion_atom_site_label_4
_geom_torsion
_geom_torsion_publ_flag
C6 O5 C3 C2 178.0(3) no
C6 O5 C3 O4 -3.3(4) no
C7 O8 C9 O10 1.5(4) no
C7 O8 C9 C11 -178.0(2) no
C9 O8 C7 C2 -125.3(2) no
C9 O8 C7 C12 110.5(2) no
C36 O35 C33 C32 -174.9(3) no
C36 O35 C33 O34 2.2(5) no
C39 O38 C37 C32 -128.0(2) no
C37 O38 C39 C41 -178.4(2) no
C37 O38 C39 O40 0.5(4) no
C39 O38 C37 C42 107.8(2) no
C29 N28 C26 C25 -54.1(3) no
C26 N28 C18 C19 -151.1(2) no
C18 N28 C26 C25 64.6(3) no
C26 N28 C29 C23 65.8(3) no
C26 N28 C18 C17 87.0(3) no
C29 N28 C18 C17 -151.8(2) no
C26 N28 C29 C30 -174.9(3) no
C26 N28 C18 C1 -43.6(3) no
C29 N28 C18 C1 77.6(2) no
C29 N28 C18 C19 -29.9(2) no
C18 N28 C29 C30 53.0(3) no
C18 N28 C29 C23 -66.3(2) no
C18 N28 C26 C27 -67.4(3) no
C29 N28 C26 C27 173.9(3) no
C56 N58 C48 C31 -43.5(3) no
C56 N58 C48 C49 -151.2(2) no
C59 N58 C56 C57 173.9(2) no
C59 N58 C48 C47 -152.3(3) no
C48 N58 C59 C60 53.0(3) no
C56 N58 C59 C53 66.9(3) no
C59 N58 C48 C49 -30.0(3) no
C48 N58 C56 C57 -67.1(3) no
C56 N58 C59 C60 -174.1(2) no
C59 N58 C48 C31 77.7(2) no
C56 N58 C48 C47 86.5(3) no
C48 N58 C56 C55 64.0(3) no
C48 N58 C59 C53 -66.1(2) no
C59 N58 C56 C55 -55.0(3) no
C21 C1 C2 C3 14.3(5) no
C2 C1 C18 C17 -13.2(4) no
C18 C1 C2 C3 177.9(2) no
C2 C1 C18 N28 119.8(3) no
C18 C1 C2 C7 2.9(4) no
C21 C1 C2 C7 -160.8(3) no
C21 C1 C18 C19 35.1(3) no
C2 C1 C18 C19 -132.5(3) no
C2 C1 C21 O22 -6.0(4) no
C2 C1 C21 C20 110.5(3) no
C18 C1 C21 C23 58.2(3) no
C21 C1 C18 N28 -72.5(2) no
C21 C1 C18 C17 154.4(2) no
C18 C1 C21 O22 -172.1(2) no
C18 C1 C21 C20 -55.6(3) no
C2 C1 C21 C23 -135.7(3) no
C7 C2 C3 O4 -138.9(3) no
C1 C2 C7 O8 -136.8(3) no
C1 C2 C3 O5 -135.7(3) no
C3 C2 C7 C12 166.9(2) no
C3 C2 C7 O8 47.9(3) no
C1 C2 C3 O4 45.7(4) no
C1 C2 C7 C12 -17.8(4) no
C7 C2 C3 O5 39.7(3) no
O8 C7 C12 C17 160.38(19) no
O8 C7 C12 C13 -75.9(2) no
C2 C7 C12 C13 165.1(2) no
C2 C7 C12 C17 41.3(3) no
C17 C12 C13 C14 -54.8(3) no
C7 C12 C13 C14 -178.1(2) no
C13 C12 C17 C18 -176.4(2) no
C7 C12 C17 C16 177.8(2) no
C7 C12 C17 C18 -52.7(3) no
C13 C12 C17 C16 54.1(3) no
C12 C13 C14 C15 55.8(3) no
C13 C14 C15 C16 -56.3(3) no
C14 C15 C16 C17 56.7(3) no
C15 C16 C17 C18 174.4(2) no
C15 C16 C17 C12 -55.4(3) no
C16 C17 C18 C19 -78.9(3) no
C12 C17 C18 C19 152.8(2) no
C12 C17 C18 N28 -89.8(3) no
C12 C17 C18 C1 38.6(3) no
C16 C17 C18 C1 167.0(2) no
C16 C17 C18 N28 38.6(3) no
N28 C18 C19 C30 -2.5(3) no
C17 C18 C19 C20 -122.5(3) no
C17 C18 C19 C30 124.1(3) no
C1 C18 C19 C30 -114.9(3) no
N28 C18 C19 C20 110.9(2) no
C1 C18 C19 C20 -1.4(3) no
C18 C19 C30 C29 33.1(3) no
C30 C19 C20 C21 78.1(3) no
C20 C19 C30 C29 -76.9(3) no
C18 C19 C20 C21 -32.4(3) no
C19 C20 C21 C23 -61.7(3) no
C19 C20 C21 O22 175.6(2) no
C19 C20 C21 C1 53.3(3) no
C1 C21 C23 C24 68.8(3) no
O22 C21 C23 C24 -64.1(3) no
O22 C21 C23 C29 174.7(2) no
C1 C21 C23 C29 -52.5(3) no
C20 C21 C23 C24 174.1(2) no
C20 C21 C23 C29 52.8(3) no
C24 C23 C29 N28 -67.4(3) no
C21 C23 C29 N28 56.7(3) no
C24 C23 C29 C30 -179.1(3) no
C21 C23 C24 C25 -68.5(3) no
C21 C23 C29 C30 -55.0(3) no
C29 C23 C24 C25 53.8(3) no
C23 C24 C25 C26 -42.1(4) no
C24 C25 C26 C27 177.1(3) no
C24 C25 C26 N28 42.7(4) no
N28 C29 C30 C19 -53.3(3) no
C23 C29 C30 C19 63.2(3) no
C51 C31 C32 C37 -161.9(3) no
C32 C31 C48 N58 116.4(3) no
C48 C31 C51 C53 58.5(3) no
C48 C31 C51 C50 -55.1(3) no
C48 C31 C32 C37 5.5(4) no
C51 C31 C32 C33 16.0(4) no
C32 C31 C51 O52 -2.1(4) no
C32 C31 C48 C47 -16.6(4) no
C48 C31 C32 C33 -176.7(2) no
C51 C31 C48 N58 -73.3(2) no
C48 C31 C51 O52 -171.4(2) no
C51 C31 C48 C47 153.7(2) no
C51 C31 C48 C49 34.8(2) no
C32 C31 C51 C50 114.2(3) no
C32 C31 C48 C49 -135.6(3) no
C32 C31 C51 C53 -132.2(3) no
C31 C32 C33 O34 40.3(4) no
C37 C32 C33 O35 35.2(3) no
C33 C32 C37 O38 45.6(3) no
C31 C32 C33 O35 -142.8(3) no
C31 C32 C37 C42 -17.9(3) no
C31 C32 C37 O38 -136.5(2) no
C33 C32 C37 C42 164.2(2) no
C37 C32 C33 O34 -141.8(3) no
C32 C37 C42 C47 40.5(3) no
O38 C37 C42 C43 -77.5(2) no
O38 C37 C42 C47 158.88(18) no
C32 C37 C42 C43 164.2(2) no
C37 C42 C43 C44 -179.4(2) no
C47 C42 C43 C44 -55.4(3) no
C43 C42 C47 C48 -176.2(2) no
C37 C42 C47 C46 178.71(19) no
C37 C42 C47 C48 -52.4(3) no
C43 C42 C47 C46 54.9(3) no
C42 C43 C44 C45 56.3(3) no
C43 C44 C45 C46 -56.2(3) no
C44 C45 C46 C47 56.5(3) no
C45 C46 C47 C48 174.9(2) no
C45 C46 C47 C42 -55.8(3) no
C42 C47 C48 C49 153.9(2) no
C46 C47 C48 N58 40.0(3) no
C42 C47 C48 N58 -87.9(3) no
C42 C47 C48 C31 40.0(3) no
C46 C47 C48 C31 167.9(2) no
C46 C47 C48 C49 -78.2(3) no
C47 C48 C49 C60 124.9(3) no
N58 C48 C49 C50 111.0(2) no
N58 C48 C49 C60 -2.5(3) no
C31 C48 C49 C50 -1.2(2) no
C31 C48 C49 C60 -114.7(2) no
C47 C48 C49 C50 -121.6(2) no
C60 C49 C50 C51 77.8(3) no
C48 C49 C60 C59 33.0(3) no
C50 C49 C60 C59 -76.8(3) no
C48 C49 C50 C51 -32.5(2) no
C49 C50 C51 C31 53.1(3) no
C49 C50 C51 C53 -60.9(3) no
C49 C50 C51 O52 175.6(2) no
O52 C51 C53 C54 -64.4(3) no
O52 C51 C53 C59 174.3(2) no
C31 C51 C53 C54 68.7(3) no
C31 C51 C53 C59 -52.7(3) no
C50 C51 C53 C54 173.5(2) no
C50 C51 C53 C59 52.2(3) no
C51 C53 C54 C55 -69.4(3) no
C51 C53 C59 N58 56.7(3) no
C51 C53 C59 C60 -54.8(3) no
C54 C53 C59 N58 -67.7(3) no
C54 C53 C59 C60 -179.2(2) no
C59 C53 C54 C55 53.4(3) no
C53 C54 C55 C56 -41.6(3) no
C54 C55 C56 N58 42.9(3) no
C54 C55 C56 C57 176.6(2) no
N58 C59 C60 C49 -53.2(3) no
C53 C59 C60 C49 63.1(3) no
